data_7154226
loop_
_publ_author_name
'Bogachenkov, Alexander S.'
'Dogadina, Albina V.'
'Boyarskiy, Vadim P.'
'Vasilyev, Aleksander V.'

_publ_section_title
;
 Acid-promoted transformations of 1-(diphenylphosphoryl)allenes: synthesis
 of novel 1,4-dihydrophosphinoline 1-oxides.
;
_journal_issue 5
_journal_name_full 'Organic &amp; biomolecular chemistry'
_journal_page_first 1333
_journal_page_last 1338
_journal_paper_doi 10.1039/c4ob02269f
_journal_volume 13
_journal_year 2015
_chemical_formula_moiety 'C17 H18 Br O2 P'
_chemical_formula_sum 'C17 H18 Br O2 P'
_chemical_formula_weight 365.19
_chemical_name_systematic
;
 ? 
;
_space_group_crystal_system triclinic
_space_group_IT_number 2
_space_group_name_Hall '-P 1'
_space_group_name_H-M_alt 'P -1'
_symmetry_space_group_name_Hall '-P 1'
_symmetry_space_group_name_H-M 'P -1'
_atom_sites_solution_hydrogens geom
_atom_sites_solution_primary direct
_atom_sites_solution_secondary difmap
_audit_creation_date 2014-02-04
_audit_creation_method
;
  Olex2 1.2-ac2
  (compiled 2012.03.27 svn.r2268, GUI svn.r4156)
;
_cell_angle_alpha 96.038(4)
_cell_angle_beta 90.854(4)
_cell_angle_gamma 100.324(5)
_cell_formula_units_Z 2
_cell_length_a 8.3200(4)
_cell_length_b 8.3517(5)
_cell_length_c 11.5876(6)
_cell_measurement_reflns_used 5614
_cell_measurement_temperature 293(2)
_cell_measurement_theta_max 28.6350
_cell_measurement_theta_min 2.9890
_cell_volume 787.28(7)
_computing_cell_refinement
;
CrysAlisPro, Agilent Technologies,
Version 1.171.36.32 (release 02-08-2013 CrysAlis171 .NET)
(compiled Aug  2 2013,16:46:58)
;
_computing_data_collection
;
CrysAlisPro, Agilent Technologies,
Version 1.171.36.32 (release 02-08-2013 CrysAlis171 .NET)
(compiled Aug  2 2013,16:46:58)
;
_computing_data_reduction
;
CrysAlisPro, Agilent Technologies,
Version 1.171.36.32 (release 02-08-2013 CrysAlis171 .NET)
(compiled Aug  2 2013,16:46:58)
;
_computing_molecular_graphics
;
O. V. Dolomanov, L. J. Bourhis, R. J. Gildea, J. A. K. Howard and H. Puschmann,
OLEX2: a complete structure solution, refinement and analysis program.
J. Appl. Cryst. (2009). 42, 339-341.
;
_computing_publication_material
;
O. V. Dolomanov, L. J. Bourhis, R. J. Gildea, J. A. K. Howard and H. Puschmann,
OLEX2: a complete structure solution, refinement and analysis program.
J. Appl. Cryst. (2009). 42, 339-341.
;
_computing_structure_refinement
;
SHELXL, G.M. Sheldrick, Acta Cryst.
(2008). A64, 112-122
;
_computing_structure_solution 'SHELXS-97 (Sheldrick, 1990)'
_diffrn_ambient_temperature 293(2)
_diffrn_detector_area_resol_mean 16.2096
_diffrn_measured_fraction_theta_full 0.9991
_diffrn_measured_fraction_theta_max 0.9991
_diffrn_measurement_details
;
  1 omega  -75.00  -49.00   1.0000    4.0000
omega____ theta____ kappa____ phi______ frames
    -      -17.8777  -57.0000   90.0000 26

  2 omega  -18.00   16.00   1.0000    4.0000
omega____ theta____ kappa____ phi______ frames
    -      -17.8777  -99.0000  150.0000 34

  3 omega  -24.00   22.00   1.0000    4.0000
omega____ theta____ kappa____ phi______ frames
    -      -17.8777  -99.0000  -30.0000 46

  4 omega  -94.00  -42.00   1.0000    4.0000
omega____ theta____ kappa____ phi______ frames
    -      -17.8777 -178.0000  150.0000 52

  5 omega   39.00   91.00   1.0000    4.0000
omega____ theta____ kappa____ phi______ frames
    -       18.9714  178.0000   60.0000 52

  6 omega   -7.00   82.00   1.0000    4.0000
omega____ theta____ kappa____ phi______ frames
    -       18.9714   38.0000 -150.0000 89

  7 omega  -53.00   44.00   1.0000    4.0000
omega____ theta____ kappa____ phi______ frames
    -       18.9714  -38.0000   30.0000 97

  8 omega  -24.00    9.00   1.0000    4.0000
omega____ theta____ kappa____ phi______ frames
    -      -17.8777  -99.0000   60.0000 33

  9 omega   33.00   61.00   1.0000    4.0000
omega____ theta____ kappa____ phi______ frames
    -       18.9714  -99.0000    0.0000 28

 10 omega  -50.00   12.00   1.0000    4.0000
omega____ theta____ kappa____ phi______ frames
    -       18.9714  -57.0000  150.0000 62

 11 omega    3.00   61.00   1.0000    4.0000
omega____ theta____ kappa____ phi______ frames
    -       18.9714  -99.0000 -150.0000 58

 12 omega   -2.00   88.00   1.0000    4.0000
omega____ theta____ kappa____ phi______ frames
    -       18.9714   57.0000  -60.0000 90

 13 omega  -25.00   92.00   1.0000    4.0000
omega____ theta____ kappa____ phi______ frames
    -       18.9714   19.0000  120.0000 117
;
_diffrn_measurement_device_type 'Xcalibur, Eos'
_diffrn_measurement_method '\w scans'
_diffrn_orient_matrix_UB_11 0.0252771000
_diffrn_orient_matrix_UB_12 -0.0116603000
_diffrn_orient_matrix_UB_13 -0.0579948000
_diffrn_orient_matrix_UB_21 0.0681817000
_diffrn_orient_matrix_UB_22 0.0641464000
_diffrn_orient_matrix_UB_23 0.0130293000
_diffrn_orient_matrix_UB_31 0.0472273000
_diffrn_orient_matrix_UB_32 -0.0573780000
_diffrn_orient_matrix_UB_33 0.0161308000
_diffrn_radiation_monochromator graphite
_diffrn_radiation_type 'Mo K\a'
_diffrn_radiation_wavelength 0.7107
_diffrn_reflns_av_R_equivalents 0.0351
_diffrn_reflns_av_unetI/netI 0.0374
_diffrn_reflns_limit_h_max 10
_diffrn_reflns_limit_h_min -10
_diffrn_reflns_limit_k_max 10
_diffrn_reflns_limit_k_min -10
_diffrn_reflns_limit_l_max 15
_diffrn_reflns_limit_l_min -14
_diffrn_reflns_number 12614
_diffrn_reflns_theta_full 27.50
_diffrn_reflns_theta_max 27.50
_diffrn_reflns_theta_min 2.90
_diffrn_source 'Enhance (Mo) X-ray Source'
_exptl_absorpt_coefficient_mu 2.714
_exptl_absorpt_correction_T_max 1.00000
_exptl_absorpt_correction_T_min 0.79864
_exptl_absorpt_correction_type multi-scan
_exptl_absorpt_process_details
;
CrysAlisPro, Agilent Technologies,
Version 1.171.36.32 (release 02-08-2013 CrysAlis171 .NET)
(compiled Aug  2 2013,16:46:58)
Empirical absorption correction using spherical harmonics,
 implemented in SCALE3 ABSPACK scaling algorithm.
;
_exptl_crystal_colour colourless
_exptl_crystal_colour_primary colourless
_exptl_crystal_density_diffrn 1.541
_exptl_crystal_density_method 'not measured'
_exptl_crystal_F_000 372
_exptl_crystal_size_max 0.24
_exptl_crystal_size_mid 0.19
_exptl_crystal_size_min 0.08
_refine_diff_density_max 0.514
_refine_diff_density_min -0.272
_refine_diff_density_rms 0.068
_refine_ls_extinction_method none
_refine_ls_goodness_of_fit_ref 1.055
_refine_ls_hydrogen_treatment mixed
_refine_ls_matrix_type full
_refine_ls_number_parameters 193
_refine_ls_number_reflns 3546
_refine_ls_number_restraints 0
_refine_ls_restrained_S_all 1.055
_refine_ls_R_factor_all 0.0319
_refine_ls_R_factor_gt 0.0262
_refine_ls_shift/su_max 0.002
_refine_ls_shift/su_mean 0.000
_refine_ls_structure_factor_coef Fsqd
_refine_ls_weighting_details 'calc w=1/[\s^2^(Fo^2^)+(0.0219P)^2^+0.2725P] where P=(Fo^2^+2Fc^2^)/3'
_refine_ls_weighting_scheme calc
_refine_ls_wR_factor_gt 0.0569
_refine_ls_wR_factor_ref 0.0590
_reflns_number_gt 3163
_reflns_number_total 3546
_reflns_threshold_expression >2sigma(I)
_cod_data_source_file c4ob02269f2.cif
_cod_data_source_block asb_315_2
_cod_depositor_comments 'Adding full bibliography for 7154221--7154228.cif.'
_cod_original_cell_volume 787.27(7)
_cod_database_code 7154226
_chemical_oxdiff_formula 'Br P O2 C10 H20'
_reflns_odcompleteness_completeness 99.91
_reflns_odcompleteness_iscentric 1
_reflns_odcompleteness_theta 26.32

loop_
_space_group_symop_id
_space_group_symop_operation_xyz
1 'x, y, z'
2 '-x, -y, -z'

loop_
_atom_site_label
_atom_site_type_symbol
_atom_site_fract_x
_atom_site_fract_y
_atom_site_fract_z
_atom_site_U_iso_or_equiv
_atom_site_adp_type
_atom_site_occupancy
_atom_site_symmetry_multiplicity
_atom_site_calc_flag
_atom_site_refinement_flags
Br18 Br 0.92703(2) 0.49367(2) 0.845886(18) 0.01774(7) Uani 1 1 d .
P19 P 0.76297(5) 0.75008(6) 0.73033(4) 0.01127(11) Uani 1 1 d .
O20 O 0.75217(15) 0.82197(15) 0.61850(12) 0.0146(3) Uani 1 1 d .
O21 O 1.07390(15) 0.96108(15) 0.62681(13) 0.0159(3) Uani 1 1 d .
H21 H 0.9759 0.9439 0.6097 0.024 Uiso 1 1 calc R
C1 C 1.0871(2) 0.7373(2) 0.47590(18) 0.0182(4) Uani 1 1 d .
H1A H 0.9702 0.7183 0.4665 0.027 Uiso 1 1 calc R
H1B H 1.1249 0.6351 0.4618 0.027 Uiso 1 1 calc R
H1C H 1.1346 0.8100 0.4217 0.027 Uiso 1 1 calc R
C2 C 1.1374(2) 0.8141(2) 0.59940(18) 0.0138(4) Uani 1 1 d .
C3 C 1.0833(2) 0.6883(2) 0.68377(17) 0.0129(4) Uani 1 1 d .
H3 H 1.1574 0.6202 0.6965 0.016 Uiso 1 1 calc R
C4 C 0.9464(2) 0.6611(2) 0.74199(17) 0.0120(4) Uani 1 1 d .
C5 C 1.3227(2) 0.8665(2) 0.6119(2) 0.0200(4) Uani 1 1 d .
H5A H 1.3590 0.9440 0.5580 0.030 Uiso 1 1 calc R
H5B H 1.3735 0.7724 0.5960 0.030 Uiso 1 1 calc R
H5C H 1.3523 0.9162 0.6896 0.030 Uiso 1 1 calc R
C6 C 0.7567(2) 0.8969(2) 0.85509(17) 0.0124(4) Uani 1 1 d .
C7 C 0.6872(2) 1.0333(2) 0.83526(18) 0.0153(4) Uani 1 1 d .
H7 H 0.6532 1.0468 0.7606 0.018 Uiso 1 1 calc R
C8 C 0.6696(2) 1.1483(2) 0.92811(19) 0.0179(4) Uani 1 1 d .
H8 H 0.6222 1.2381 0.9157 0.021 Uiso 1 1 calc R
C9 C 0.7224(2) 1.1292(2) 1.03868(19) 0.0187(4) Uani 1 1 d .
H9 H 0.7105 1.2065 1.1003 0.022 Uiso 1 1 calc R
C10 C 0.7931(2) 0.9958(2) 1.05843(18) 0.0178(4) Uani 1 1 d .
H10 H 0.8294 0.9844 1.1329 0.021 Uiso 1 1 calc R
C11 C 0.8093(2) 0.8797(2) 0.96698(18) 0.0151(4) Uani 1 1 d .
H11 H 0.8557 0.7896 0.9804 0.018 Uiso 1 1 calc R
C12 C 0.5946(2) 0.5830(2) 0.74077(17) 0.0124(4) Uani 1 1 d .
C13 C 0.5030(2) 0.5655(2) 0.83973(17) 0.0137(4) Uani 1 1 d .
H13 H 0.5316 0.6381 0.9064 0.016 Uiso 1 1 calc R
C14 C 0.3683(2) 0.4389(2) 0.83861(18) 0.0173(4) Uani 1 1 d .
H14 H 0.3066 0.4279 0.9045 0.021 Uiso 1 1 calc R
C15 C 0.3262(2) 0.3298(2) 0.74020(19) 0.0183(4) Uani 1 1 d .
H15 H 0.2363 0.2457 0.7402 0.022 Uiso 1 1 calc R
C16 C 0.4174(2) 0.3453(2) 0.64151(19) 0.0188(4) Uani 1 1 d .
H16 H 0.3891 0.2717 0.5753 0.023 Uiso 1 1 calc R
C17 C 0.5515(2) 0.4718(2) 0.64207(18) 0.0165(4) Uani 1 1 d .
H17 H 0.6130 0.4822 0.5760 0.020 Uiso 1 1 calc R

loop_
_atom_site_aniso_label
_atom_site_aniso_U_11
_atom_site_aniso_U_22
_atom_site_aniso_U_33
_atom_site_aniso_U_23
_atom_site_aniso_U_13
_atom_site_aniso_U_12
Br18 0.01707(11) 0.01932(11) 0.01942(12) 0.00891(8) 0.00231(8) 0.00621(7)
P19 0.0102(2) 0.0120(2) 0.0113(3) 0.00018(19) -0.00052(18) 0.00169(17)
O20 0.0132(6) 0.0166(7) 0.0142(8) 0.0030(6) -0.0009(5) 0.0027(5)
O21 0.0139(6) 0.0123(6) 0.0216(8) 0.0004(6) 0.0007(6) 0.0037(5)
C1 0.0200(10) 0.0178(10) 0.0173(11) 0.0006(8) 0.0006(8) 0.0054(8)
C2 0.0123(9) 0.0124(9) 0.0169(11) 0.0013(8) 0.0024(8) 0.0029(7)
C3 0.0131(9) 0.0117(9) 0.0138(10) -0.0010(7) -0.0024(7) 0.0034(7)
C4 0.0141(9) 0.0100(9) 0.0114(10) 0.0005(7) -0.0029(7) 0.0013(7)
C5 0.0145(10) 0.0190(10) 0.0263(13) 0.0022(9) 0.0023(8) 0.0021(8)
C6 0.0082(8) 0.0116(9) 0.0159(11) -0.0003(7) 0.0013(7) -0.0012(7)
C7 0.0131(9) 0.0152(9) 0.0170(11) 0.0019(8) -0.0002(8) 0.0011(7)
C8 0.0138(9) 0.0128(9) 0.0268(13) 0.0009(8) 0.0018(8) 0.0027(7)
C9 0.0145(9) 0.0165(10) 0.0226(12) -0.0049(8) 0.0029(8) -0.0003(7)
C10 0.0152(9) 0.0217(10) 0.0141(11) 0.0001(8) -0.0010(8) -0.0019(8)
C11 0.0140(9) 0.0136(9) 0.0175(11) 0.0006(8) -0.0005(8) 0.0025(7)
C12 0.0100(8) 0.0124(9) 0.0150(11) 0.0015(8) -0.0020(7) 0.0034(7)
C13 0.0131(9) 0.0152(9) 0.0126(11) -0.0015(8) -0.0019(7) 0.0037(7)
C14 0.0133(9) 0.0206(10) 0.0186(12) 0.0065(8) 0.0013(8) 0.0024(7)
C15 0.0163(10) 0.0133(9) 0.0245(12) 0.0054(8) -0.0037(8) -0.0008(7)
C16 0.0225(10) 0.0141(9) 0.0183(12) -0.0021(8) -0.0063(8) 0.0018(8)
C17 0.0179(10) 0.0166(10) 0.0150(11) 0.0005(8) 0.0006(8) 0.0041(7)

loop_
_atom_type_symbol
_atom_type_description
_atom_type_scat_dispersion_real
_atom_type_scat_dispersion_imag
_atom_type_scat_source
C C 0.0033 0.0016 'International Tables Vol C Tables 4.2.6.8 and 6.1.1.4'
H H 0.0000 0.0000 'International Tables Vol C Tables 4.2.6.8 and 6.1.1.4'
O O 0.0106 0.0060 'International Tables Vol C Tables 4.2.6.8 and 6.1.1.4'
P P 0.1023 0.0942 'International Tables Vol C Tables 4.2.6.8 and 6.1.1.4'
Br Br -0.2901 2.4595 'International Tables Vol C Tables 4.2.6.8 and 6.1.1.4'

loop_
_geom_angle_atom_site_label_1
_geom_angle_atom_site_label_2
_geom_angle_atom_site_label_3
_geom_angle
O20 P19 C4 111.91(8)
O20 P19 C6 112.51(8)
O20 P19 C12 110.98(8)
C6 P19 C4 109.12(9)
C6 P19 C12 106.80(9)
C12 P19 C4 105.13(8)
O21 C2 C1 111.31(15)
O21 C2 C3 112.20(15)
O21 C2 C5 105.11(14)
C1 C2 C5 110.48(16)
C3 C2 C1 109.16(15)
C3 C2 C5 108.49(16)
C4 C3 C2 129.85(16)
P19 C4 Br18 113.58(9)
C3 C4 Br18 117.24(13)
C3 C4 P19 129.00(14)
C7 C6 P19 115.80(15)
C11 C6 P19 124.53(14)
C11 C6 C7 119.62(18)
C8 C7 C6 119.53(19)
C9 C8 C7 120.11(18)
C8 C9 C10 120.55(19)
C11 C10 C9 119.82(19)
C10 C11 C6 120.36(17)
C13 C12 P19 123.22(15)
C13 C12 C17 119.34(17)
C17 C12 P19 117.37(14)
C12 C13 C14 119.83(19)
C15 C14 C13 120.38(19)
C14 C15 C16 120.23(18)
C15 C16 C17 119.59(19)
C16 C17 C12 120.62(18)

loop_
_geom_bond_atom_site_label_1
_geom_bond_atom_site_label_2
_geom_bond_distance
Br18 C4 1.9258(18)
P19 O20 1.4923(14)
P19 C4 1.8224(18)
P19 C6 1.803(2)
P19 C12 1.8066(18)
O21 C2 1.429(2)
C1 C2 1.526(3)
C2 C3 1.524(2)
C2 C5 1.526(3)
C3 C4 1.329(3)
C6 C7 1.404(3)
C6 C11 1.392(3)
C7 C8 1.392(3)
C8 C9 1.383(3)
C9 C10 1.387(3)
C10 C11 1.385(3)
C12 C13 1.392(3)
C12 C17 1.394(3)
C13 C14 1.395(3)
C14 C15 1.382(3)
C15 C16 1.387(3)
C16 C17 1.391(3)

loop_
_geom_torsion_atom_site_label_1
_geom_torsion_atom_site_label_2
_geom_torsion_atom_site_label_3
_geom_torsion_atom_site_label_4
_geom_torsion
P19 C6 C7 C8 176.61(14)
P19 C6 C11 C10 -177.18(14)
P19 C12 C13 C14 175.95(14)
P19 C12 C17 C16 -176.36(14)
O20 P19 C4 Br18 -155.81(9)
O20 P19 C4 C3 19.3(2)
O20 P19 C6 C7 21.49(16)
O20 P19 C6 C11 -161.07(15)
O20 P19 C12 C13 -133.81(15)
O20 P19 C12 C17 43.13(16)
O21 C2 C3 C4 31.0(3)
C1 C2 C3 C4 -92.8(2)
C2 C3 C4 Br18 -177.75(16)
C2 C3 C4 P19 7.3(3)
C4 P19 C6 C7 146.33(13)
C4 P19 C6 C11 -36.23(18)
C4 P19 C12 C13 105.01(16)
C4 P19 C12 C17 -78.05(15)
C5 C2 C3 C4 146.7(2)
C6 P19 C4 Br18 79.01(11)
C6 P19 C4 C3 -105.92(19)
C6 P19 C12 C13 -10.85(17)
C6 P19 C12 C17 166.09(14)
C6 C7 C8 C9 0.9(3)
C7 C6 C11 C10 0.2(3)
C7 C8 C9 C10 -0.1(3)
C8 C9 C10 C11 -0.7(3)
C9 C10 C11 C6 0.7(3)
C11 C6 C7 C8 -1.0(3)
C12 P19 C4 Br18 -35.24(12)
C12 P19 C4 C3 139.83(18)
C12 P19 C6 C7 -100.51(14)
C12 P19 C6 C11 76.93(17)
C12 C13 C14 C15 0.6(3)
C13 C12 C17 C16 0.7(3)
C13 C14 C15 C16 -0.1(3)
C14 C15 C16 C17 -0.2(3)
C15 C16 C17 C12 -0.2(3)
C17 C12 C13 C14 -0.9(3)
